data_8104503
loop_
_publ_author_name
'Kohne, A.'
'Kemnitz, E.'
'Simon, A.'
'Mattausch, H.J.'

_publ_section_title
;
 Crystal structure of cesium trichloroferrate(II)
;
_journal_name_full 'Zeitschrift fuer Kristallographie (149,1979-)'
_journal_page_first 316
_journal_page_last 317
_journal_volume 203
_journal_year 1993
_chemical_formula_sum 'Cl3 Cs Fe'
_chemical_name_systematic 'Cs (Fe Cl3)'
_space_group_IT_number 194
_symmetry_space_group_name_Hall '-P 6c 2c'
_symmetry_space_group_name_H-M 'P 63/m m c'
_cell_angle_alpha 90
_cell_angle_beta 90
_cell_angle_gamma 120
_cell_formula_units_Z 2
_cell_length_a 7.246
_cell_length_b 7.246
_cell_length_c 6.04
_cell_volume 274.640
_citation_journal_id_ASTM ZEKRDZ
_cod_data_source_file Kohne_ZEKRDZ_1993_1524.cif
_cod_data_source_block Cl3Cs1Fe1
_cod_original_cell_volume 274.6403
_cod_original_formula_sum 'Cl3 Cs1 Fe1'
_cod_database_code 8104503

loop_
_symmetry_equiv_pos_as_xyz
x,y,z
x-y,x,z+1/2
-y,x-y,z
-x,-y,z+1/2
-x+y,-x,z
y,-x+y,z+1/2
-y,-x,-z+1/2
x-y,-y,-z
x,x-y,-z+1/2
y,x,-z
-x+y,y,-z+1/2
-x,-x+y,-z
-x,-y,-z
-x+y,-x,-z-1/2
y,-x+y,-z
x,y,-z-1/2
x-y,x,-z
-y,x-y,-z-1/2
y,x,z-1/2
-x+y,y,z
-x,-x+y,z-1/2
-y,-x,z
x-y,-y,z-1/2
x,x-y,z

loop_
_atom_site_label
_atom_site_type_symbol
_atom_site_fract_x
_atom_site_fract_y
_atom_site_fract_z
_atom_site_occupancy
_atom_site_U_iso_or_equiv
Cs1 Cs+1 0.3333 0.6667 0.75 1 0.0
Cl1 Cl-1 0.15754 0.31508 0.25 1 0.0
Fe1 Fe+2 0 0 0 1 0.0
